data_4074990
loop_
_publ_author_name
'Ionkin, Alex S.'
'Marshall, William J.'
'Fish, Brian M.'

_publ_section_title
;
 Synthesis and Structural Characterization of a Series of Novel
 Polyaromatic Ligands Containing Pyrene and Related Biscyclometalated
 Iridium(III) Complexes
;
_journal_coden_ASTM ORGND7
_journal_issue 6
_journal_name_full Organometallics
_journal_page_first 1461
_journal_page_last 1471
_journal_paper_doi 10.1021/om0510775
_journal_volume 25
_journal_year 2006
_chemical_formula_sum 'C12 H10 Cl N'
_chemical_formula_weight 203.66
_space_group_IT_number 29
_symmetry_cell_setting orthorhombic
_symmetry_space_group_name_Hall 'P 2c -2ac'
_symmetry_space_group_name_H-M 'P c a 21'
_atom_sites_solution_hydrogens geom
_atom_sites_solution_primary direct
_atom_sites_solution_secondary difmap
_audit_creation_method SHELXL-97
_cell_angle_alpha 90.00
_cell_angle_beta 90.00
_cell_angle_gamma 90.00
_cell_formula_units_Z 4
_cell_length_a 7.4452(10)
_cell_length_b 10.9266(15)
_cell_length_c 12.0699(16)
_cell_measurement_temperature 293(2)
_cell_volume 981.9(2)
_computing_cell_refinement 'Bruker XSCANS'
_computing_data_collection 'Bruker XSCANS'
_computing_data_reduction 'Bruker SHELXTL'
_computing_molecular_graphics 'Bruker SHELXTL'
_computing_publication_material 'Bruker SHELXTL'
_computing_structure_refinement 'SHELXL-97 (Sheldrick, 1997)'
_computing_structure_solution 'SHELXS-97 (Sheldrick, 1990)'
_diffrn_ambient_temperature 293(2)
_diffrn_measured_fraction_theta_full 0.999
_diffrn_measured_fraction_theta_max 0.999
_diffrn_measurement_device_type 'Bruker P4'
_diffrn_measurement_method '\w scans'
_diffrn_radiation_monochromator graphite
_diffrn_radiation_source 'fine-focus sealed tube'
_diffrn_radiation_type MoK\a
_diffrn_radiation_wavelength 0.71073
_diffrn_reflns_av_R_equivalents 0.0421
_diffrn_reflns_av_sigmaI/netI 0.0720
_diffrn_reflns_limit_h_max 10
_diffrn_reflns_limit_h_min -10
_diffrn_reflns_limit_k_max 14
_diffrn_reflns_limit_k_min -7
_diffrn_reflns_limit_l_max 16
_diffrn_reflns_limit_l_min -16
_diffrn_reflns_number 7915
_diffrn_reflns_theta_full 29.12
_diffrn_reflns_theta_max 29.12
_diffrn_reflns_theta_min 1.86
_exptl_absorpt_coefficient_mu 0.343
_exptl_absorpt_correction_type none
_exptl_crystal_colour colourless
_exptl_crystal_density_diffrn 1.378
_exptl_crystal_density_method 'not measured'
_exptl_crystal_description wedge
_exptl_crystal_F_000 424
_exptl_crystal_size_max 0.360
_exptl_crystal_size_mid 0.140
_exptl_crystal_size_min 0.060
_refine_diff_density_max 0.230
_refine_diff_density_min -0.335
_refine_diff_density_rms 0.052
_refine_ls_abs_structure_details 'Flack H D (1983), Acta Cryst. A39, 876-881'
_refine_ls_abs_structure_Flack 0.20(8)
_refine_ls_extinction_method none
_refine_ls_goodness_of_fit_ref 1.043
_refine_ls_hydrogen_treatment riding
_refine_ls_matrix_type full
_refine_ls_number_parameters 128
_refine_ls_number_reflns 2596
_refine_ls_number_restraints 1
_refine_ls_restrained_S_all 1.043
_refine_ls_R_factor_all 0.0609
_refine_ls_R_factor_gt 0.0418
_refine_ls_shift/su_max 0.000
_refine_ls_shift/su_mean 0.000
_refine_ls_structure_factor_coef Fsqd
_refine_ls_weighting_details 'calc w=1/[\s^2^(Fo^2^)+(0.0506P)^2^+0.0165P] where P=(Fo^2^+2Fc^2^)/3'
_refine_ls_weighting_scheme calc
_refine_ls_wR_factor_gt 0.1059
_refine_ls_wR_factor_ref 0.1149
_reflns_number_gt 2000
_reflns_number_total 2596
_reflns_threshold_expression >2sigma(I)
_cod_data_source_file om0510775si20060112_022917.cif
_cod_data_source_block 04226
_cod_depositor_comments
;
The following automatic conversions were performed:

'_symmetry_cell_setting' value 'Orthorhombic' changed to
'orthorhombic' according to
/home/saulius/struct/CIF-dictionaries/cif_core.dic dictionary named
'cif_core.dic' version 2.4.1 from 2010-06-29.

Automatic conversion script
Id: cif_fix_values 1715 2011-07-08 13:25:40Z adriana 
;
_cod_original_sg_symbol_H-M Pca2(1)
_cod_database_code 4074990

loop_
_symmetry_equiv_pos_as_xyz
'x, y, z'
'-x, -y, z+1/2'
'x+1/2, -y, z'
'-x+1/2, y, z+1/2'

loop_
_atom_site_label
_atom_site_type_symbol
_atom_site_fract_x
_atom_site_fract_y
_atom_site_fract_z
_atom_site_U_iso_or_equiv
_atom_site_adp_type
_atom_site_occupancy
_atom_site_symmetry_multiplicity
_atom_site_calc_flag
_atom_site_refinement_flags
Cl1 Cl 0.02565(7) 0.20162(6) 0.62876(7) 0.03800(18) Uani 1 1 d .
N1 N 0.1154(3) 0.39172(16) 1.02127(15) 0.0256(4) Uani 1 1 d .
C1 C -0.0245(3) 0.2064(2) 0.95899(19) 0.0210(4) Uani 1 1 d .
C2 C 0.0173(3) 0.2383(2) 0.8496(2) 0.0226(5) Uani 1 1 d .
H2A H 0.0746 0.3120 0.8346 0.027 Uiso 1 1 calc R
C3 C -0.0269(3) 0.1598(2) 0.76418(19) 0.0245(5) Uani 1 1 d .
C4 C -0.1107(3) 0.0484(2) 0.7832(2) 0.0282(5) Uani 1 1 d .
H4A H -0.1395 -0.0033 0.7246 0.034 Uiso 1 1 calc R
C5 C -0.1502(3) 0.0164(2) 0.8908(2) 0.0304(5) Uani 1 1 d .
H5A H -0.2063 -0.0580 0.9052 0.037 Uiso 1 1 calc R
C6 C -0.1072(3) 0.09373(19) 0.97772(19) 0.0261(5) Uani 1 1 d .
H6A H -0.1341 0.0702 1.0499 0.031 Uiso 1 1 calc R
C7 C 0.0247(3) 0.2912(2) 1.0507(2) 0.0217(5) Uani 1 1 d .
C8 C 0.1626(3) 0.46896(19) 1.10182(19) 0.0294(6) Uani 1 1 d .
H8A H 0.2264 0.5389 1.0823 0.035 Uiso 1 1 calc R
C9 C 0.1225(3) 0.4513(2) 1.2127(2) 0.0298(5) Uani 1 1 d .
H9A H 0.1593 0.5079 1.2655 0.036 Uiso 1 1 calc R
C10 C 0.0272(3) 0.3486(3) 1.2438(2) 0.0256(5) Uani 1 1 d .
C11 C -0.0228(3) 0.2681(2) 1.1603(2) 0.0243(5) Uani 1 1 d .
H11A H -0.0885 0.1983 1.1778 0.029 Uiso 1 1 calc R
C12 C -0.0204(3) 0.3259(3) 1.3630(2) 0.0334(6) Uani 1 1 d .
H12A H 0.0853 0.3339 1.4080 0.050 Uiso 1 1 calc R
H12B H -0.0682 0.2447 1.3707 0.050 Uiso 1 1 calc R
H12C H -0.1086 0.3845 1.3864 0.050 Uiso 1 1 calc R

loop_
_atom_site_aniso_label
_atom_site_aniso_U_11
_atom_site_aniso_U_22
_atom_site_aniso_U_33
_atom_site_aniso_U_23
_atom_site_aniso_U_13
_atom_site_aniso_U_12
Cl1 0.0476(3) 0.0426(3) 0.0237(3) -0.0020(3) 0.0010(4) -0.0058(2)
N1 0.0283(10) 0.0248(10) 0.0238(10) 0.0011(8) 0.0005(8) -0.0030(8)
C1 0.0186(9) 0.0223(10) 0.0221(12) 0.0023(9) -0.0004(9) 0.0020(8)
C2 0.0229(10) 0.0211(10) 0.0239(12) -0.0005(9) 0.0006(9) 0.0008(8)
C3 0.0247(10) 0.0279(11) 0.0209(12) 0.0009(10) 0.0001(9) 0.0030(9)
C4 0.0293(11) 0.0251(11) 0.0302(13) -0.0052(10) -0.0044(10) -0.0012(9)
C5 0.0331(12) 0.0228(11) 0.0354(15) -0.0010(10) -0.0003(10) -0.0049(8)
C6 0.0294(11) 0.0238(11) 0.0250(12) -0.0002(9) 0.0024(9) -0.0038(9)
C7 0.0202(10) 0.0216(11) 0.0232(12) -0.0029(9) -0.0003(10) 0.0022(9)
C8 0.0328(11) 0.0229(11) 0.0325(16) -0.0009(9) -0.0004(10) -0.0046(8)
C9 0.0324(13) 0.0309(13) 0.0262(13) -0.0072(10) -0.0026(10) -0.0039(10)
C10 0.0218(10) 0.0303(12) 0.0246(12) -0.0014(10) -0.0021(10) 0.0034(9)
C11 0.0238(11) 0.0244(11) 0.0247(13) 0.0015(9) -0.0006(9) 0.0006(8)
C12 0.0330(12) 0.0424(14) 0.0248(13) -0.0054(12) 0.0020(10) -0.0018(10)

loop_
_atom_type_symbol
_atom_type_description
_atom_type_scat_dispersion_real
_atom_type_scat_dispersion_imag
_atom_type_scat_source
C C 0.0033 0.0016 'International Tables Vol C Tables 4.2.6.8 and 6.1.1.4'
H H 0.0000 0.0000 'International Tables Vol C Tables 4.2.6.8 and 6.1.1.4'
N N 0.0061 0.0033 'International Tables Vol C Tables 4.2.6.8 and 6.1.1.4'
Cl Cl 0.1484 0.1585 'International Tables Vol C Tables 4.2.6.8 and 6.1.1.4'

loop_
_geom_angle_atom_site_label_1
_geom_angle_atom_site_label_2
_geom_angle_atom_site_label_3
_geom_angle
C8 N1 C7 117.3(2)
C6 C1 C2 118.0(2)
C6 C1 C7 122.5(2)
C2 C1 C7 119.46(18)
C3 C2 C1 119.8(2)
C2 C3 C4 121.9(2)
C2 C3 Cl1 119.00(19)
C4 C3 Cl1 119.09(19)
C5 C4 C3 118.4(2)
C4 C5 C6 120.7(2)
C5 C6 C1 121.2(2)
N1 C7 C11 122.0(2)
N1 C7 C1 115.9(2)
C11 C7 C1 122.09(18)
N1 C8 C9 124.0(2)
C10 C9 C8 119.2(2)
C9 C10 C11 117.2(2)
C9 C10 C12 121.1(2)
C11 C10 C12 121.8(2)
C10 C11 C7 120.4(2)

loop_
_geom_bond_atom_site_label_1
_geom_bond_atom_site_label_2
_geom_bond_distance
Cl1 C3 1.742(2)
N1 C8 1.335(3)
N1 C7 1.338(3)
C1 C6 1.395(3)
C1 C2 1.400(3)
C1 C7 1.489(3)
C2 C3 1.380(3)
C3 C4 1.387(3)
C4 C5 1.377(3)
C5 C6 1.385(3)
C7 C11 1.392(4)
C8 C9 1.384(3)
C9 C10 1.380(3)
C10 C11 1.388(3)
C10 C12 1.503(4)

loop_
_geom_torsion_atom_site_label_1
_geom_torsion_atom_site_label_2
_geom_torsion_atom_site_label_3
_geom_torsion_atom_site_label_4
_geom_torsion
C6 C1 C2 C3 1.2(3)
C7 C1 C2 C3 179.63(19)
C1 C2 C3 C4 -0.7(3)
C1 C2 C3 Cl1 179.80(15)
C2 C3 C4 C5 0.0(3)
Cl1 C3 C4 C5 179.55(17)
C3 C4 C5 C6 0.0(3)
C4 C5 C6 C1 0.6(4)
C2 C1 C6 C5 -1.2(3)
C7 C1 C6 C5 -179.53(19)
C8 N1 C7 C11 1.4(3)
C8 N1 C7 C1 -179.44(19)
C6 C1 C7 N1 175.2(2)
C2 C1 C7 N1 -3.2(2)
C6 C1 C7 C11 -5.6(3)
C2 C1 C7 C11 176.0(2)
C7 N1 C8 C9 -0.4(3)
N1 C8 C9 C10 -0.3(4)
C8 C9 C10 C11 0.1(3)
C8 C9 C10 C12 -179.7(2)
C9 C10 C11 C7 0.8(3)
C12 C10 C11 C7 -179.4(2)
N1 C7 C11 C10 -1.6(4)
C1 C7 C11 C10 179.25(18)

loop_
_cod_related_entry_id
_cod_related_entry_database
_cod_related_entry_code
1 ChemSpider 9818863
